data_1561970
loop_
_publ_author_name
'Li, Na'
'Mu, Bao'
'Lv, Lei'
'Huang, Rudan'

_publ_section_title
;
 Assembly of new polyoxometalate--templated metal--organic frameworks
 based on flexible ligands
;
_journal_name_full 'Journal of Solid State Chemistry'
_journal_page_first 88
_journal_page_last 93
_journal_paper_doi 10.1016/j.jssc.2015.02.005
_journal_volume 226
_journal_year 2015
_chemical_formula_moiety 'Co4 H4 O70 P2 W18, C20 H38 Co N8 O4, 2(C10 H16 N4),6(H2 O)'
_chemical_formula_sum 'C40 H86 Co5 N16 O80 P2 W18'
_chemical_formula_weight 5737.14
_space_group_IT_number 2
_space_group_name_Hall '-P 1'
_space_group_name_H-M_alt 'P -1'
_symmetry_cell_setting triclinic
_symmetry_space_group_name_H-M 'P -1'
_atom_sites_solution_hydrogens geom
_atom_sites_solution_primary direct
_atom_sites_solution_secondary difmap
_audit_creation_method SHELXL-97
_cell_angle_alpha 68.895(7)
_cell_angle_beta 73.968(7)
_cell_angle_gamma 69.981(6)
_cell_formula_units_Z 1
_cell_length_a 12.1343(7)
_cell_length_b 13.5519(9)
_cell_length_c 18.7733(18)
_cell_measurement_reflns_used 2357
_cell_measurement_temperature 293(2)
_cell_measurement_theta_max 27.8200
_cell_measurement_theta_min 2.9510
_cell_volume 2664.5(4)
_computing_structure_refinement 'SHELXL-97 (Sheldrick, 1997)'
_computing_structure_solution 'SHELXS-97 (Sheldrick, 1990)'
_diffrn_ambient_temperature 293(2)
_diffrn_measured_fraction_theta_full 0.999
_diffrn_measured_fraction_theta_max 0.999
_diffrn_measurement_device_type 'CCD area detector'
_diffrn_measurement_method 'phi and omega scans'
_diffrn_radiation_monochromator graphite
_diffrn_radiation_source 'fine-focus sealed tube'
_diffrn_radiation_type MoK\a
_diffrn_radiation_wavelength 0.71073
_diffrn_reflns_av_R_equivalents 0.0848
_diffrn_reflns_av_sigmaI/netI 0.1616
_diffrn_reflns_limit_h_max 14
_diffrn_reflns_limit_h_min -14
_diffrn_reflns_limit_k_max 16
_diffrn_reflns_limit_k_min -16
_diffrn_reflns_limit_l_max 21
_diffrn_reflns_limit_l_min -22
_diffrn_reflns_number 16970
_diffrn_reflns_theta_full 25.02
_diffrn_reflns_theta_max 25.02
_diffrn_reflns_theta_min 2.72
_exptl_absorpt_coefficient_mu 20.232
_exptl_absorpt_correction_T_max 0.1303
_exptl_absorpt_correction_T_min 0.1068
_exptl_absorpt_correction_type multi-scan
_exptl_absorpt_process_details sadabs
_exptl_crystal_colour purplish
_exptl_crystal_density_diffrn 3.575
_exptl_crystal_density_method 'not measured'
_exptl_crystal_description block
_exptl_crystal_F_000 2575
_exptl_crystal_size_max 0.20
_exptl_crystal_size_mid 0.18
_exptl_crystal_size_min 0.17
_refine_diff_density_max 3.260
_refine_diff_density_min -5.063
_refine_diff_density_rms 0.586
_refine_ls_extinction_method none
_refine_ls_goodness_of_fit_ref 1.031
_refine_ls_hydrogen_treatment mixed
_refine_ls_matrix_type full
_refine_ls_number_parameters 727
_refine_ls_number_reflns 9390
_refine_ls_number_restraints 0
_refine_ls_restrained_S_all 1.031
_refine_ls_R_factor_all 0.1199
_refine_ls_R_factor_gt 0.0718
_refine_ls_shift/su_max 0.001
_refine_ls_shift/su_mean 0.000
_refine_ls_structure_factor_coef Fsqd
_refine_ls_weighting_details 'calc w=1/[\s^2^(Fo^2^)+(0.0428P)^2^+0.0000P] where P=(Fo^2^+2Fc^2^)/3'
_refine_ls_weighting_scheme calc
_refine_ls_wR_factor_gt 0.1334
_refine_ls_wR_factor_ref 0.1701
_reflns_number_gt 5913
_reflns_number_total 9390
_reflns_threshold_expression >2sigma(I)
_cod_data_source_file compound1-4.cif
_cod_data_source_block 140128b
_cod_depositor_comments
;
The following automatic conversions were performed:

data item '_symmetry_cell_setting' value 'Triclinic' was changed to
'triclinic' in accordance with the built-in table derived from the
CIF Core dictionary named 'cif_core.dic' version 2.4.5 last updated
on 2014-11-21.

Automatic conversion script
Id: cif_fix_values 8369 2020-08-20 11:38:08Z andrius 
;
_cod_original_cell_volume 2664.6(3)
_cod_original_sg_symbol_H-M P-1
_cod_database_code 1561970

loop_
_symmetry_equiv_pos_as_xyz
'x, y, z'
'-x, -y, -z'

loop_
_atom_site_label
_atom_site_type_symbol
_atom_site_fract_x
_atom_site_fract_y
_atom_site_fract_z
_atom_site_U_iso_or_equiv
_atom_site_adp_type
_atom_site_occupancy
_atom_site_symmetry_multiplicity
_atom_site_calc_flag
_atom_site_refinement_flags
_atom_site_disorder_assembly
_atom_site_disorder_group
W1 W 0.18255(8) 0.71505(7) 0.45980(7) 0.0160(3) Uani 1 1 d . . .
W2 W 0.37832(8) 0.87034(7) 0.37076(7) 0.0168(3) Uani 1 1 d . . .
W3 W 0.65529(8) 0.76999(8) 0.24433(7) 0.0180(3) Uani 1 1 d . . .
W4 W 0.71482(8) 0.52343(8) 0.21144(7) 0.0200(3) Uani 1 1 d . . .
W5 W 0.50166(9) 0.35167(8) 0.30631(7) 0.0211(3) Uani 1 1 d . . .
W6 W 0.24973(8) 0.44634(8) 0.42808(7) 0.0169(3) Uani 1 1 d . . .
W7 W 0.20982(8) 0.83939(8) 0.26272(7) 0.0171(3) Uani 1 1 d . . .
W8 W 0.48954(8) 0.73963(8) 0.13236(7) 0.0184(3) Uani 1 1 d . . .
W9 W 0.27852(8) 0.56920(8) 0.22860(7) 0.0182(3) Uani 1 1 d . . .
Co1 Co 0.7122(3) 0.5308(3) 0.4029(2) 0.0187(8) Uani 1 1 d . . .
Co2 Co 0.4718(3) 0.6217(2) 0.5123(2) 0.0167(8) Uani 1 1 d . . .
Co3 Co 0.0000 1.0000 0.0000 0.0299(14) Uani 1 2 d S . .
P1 P 0.4519(5) 0.6094(4) 0.3426(4) 0.0090(13) Uani 1 1 d . . .
N1 N 0.263(2) 0.727(2) -0.0643(17) 0.039(7) Uani 1 1 d . . .
N2 N 0.129(2) 0.8831(19) -0.0531(17) 0.037(7) Uani 1 1 d . . .
N3 N 0.354(2) 0.2278(19) 0.1175(16) 0.039(7) Uani 1 1 d . . .
N4 N 0.432(2) 0.059(2) 0.1539(17) 0.049(8) Uani 1 1 d . . .
H4 H 0.4529 -0.0091 0.1569 0.058 Uiso 1 1 calc R . .
N5 N -0.0440(18) 0.7643(18) 0.7157(15) 0.031(6) Uani 1 1 d . . .
N6 N -0.1175(19) 0.6650(18) 0.6854(15) 0.037(7) Uani 1 1 d . . .
H6 H -0.1235 0.6103 0.6753 0.045 Uiso 1 1 calc R . .
N7 N 0.216(2) 1.048(2) 0.5579(17) 0.044(7) Uani 1 1 d . . .
N8 N 0.376(2) 1.053(2) 0.5812(18) 0.061(9) Uani 1 1 d . . .
H8 H 0.4469 1.0358 0.5896 0.073 Uiso 1 1 calc R . .
O1 O 0.3512(13) 0.7125(12) 0.3534(10) 0.017(4) Uani 1 1 d . . .
O2 O 0.5399(12) 0.6459(12) 0.2669(10) 0.014(4) Uani 1 1 d . . .
O3 O 0.4010(12) 0.5300(12) 0.3311(10) 0.016(4) Uani 1 1 d . . .
O4 O 0.5176(12) 0.5524(12) 0.4131(10) 0.016(4) Uani 1 1 d . . .
O5 O 0.2329(13) 0.8385(12) 0.4430(11) 0.018(4) Uani 1 1 d . . .
O6 O 0.5057(12) 0.8552(12) 0.2845(10) 0.017(4) Uani 1 1 d . . .
O7 O 0.7574(13) 0.6531(12) 0.2003(11) 0.020(4) Uani 1 1 d . . .
O8 O 0.6169(13) 0.4280(12) 0.2331(10) 0.019(4) Uani 1 1 d . . .
O9 O 0.3676(13) 0.3339(12) 0.3851(11) 0.020(4) Uani 1 1 d . . .
O10 O 0.1781(13) 0.5903(12) 0.4360(10) 0.017(4) Uani 1 1 d . . .
O11 O 0.1198(13) 0.7988(12) 0.3616(10) 0.017(4) Uani 1 1 d . . .
O12 O 0.2684(13) 0.9250(12) 0.2918(10) 0.019(4) Uani 1 1 d . . .
O13 O 0.5795(14) 0.8161(13) 0.1496(12) 0.028(5) Uani 1 1 d . . .
O14 O 0.6246(12) 0.6216(12) 0.1281(10) 0.018(4) Uani 1 1 d . . .
O15 O 0.3953(13) 0.4272(12) 0.2320(11) 0.022(4) Uani 1 1 d . . .
O16 O 0.1979(13) 0.4949(12) 0.3269(11) 0.022(4) Uani 1 1 d . . .
O17 O 0.3508(13) 0.8243(13) 0.1833(11) 0.023(4) Uani 1 1 d . . .
O18 O 0.3989(12) 0.6366(12) 0.1585(10) 0.016(4) Uani 1 1 d . . .
O19 O 0.2053(13) 0.7032(12) 0.2511(11) 0.021(4) Uani 1 1 d . . .
O20 O 0.2943(13) 0.6244(12) 0.5213(10) 0.020(4) Uani 1 1 d . . .
O21 O 0.4637(12) 0.7705(12) 0.4436(10) 0.017(4) Uani 1 1 d . . .
O22 O 0.6922(12) 0.6916(12) 0.3327(10) 0.016(4) Uani 1 1 d . . .
O23 O 0.7441(13) 0.4678(12) 0.3108(11) 0.020(4) Uani 1 1 d . . .
O24 O 0.5844(13) 0.3364(12) 0.3859(11) 0.019(4) Uani 1 1 d . . .
O25 O 0.3472(12) 0.4168(11) 0.4967(10) 0.014(4) Uani 1 1 d . . .
O26 O 0.0545(12) 0.7384(12) 0.5237(11) 0.021(4) Uani 1 1 d . . .
O27 O 0.3688(13) 0.9953(12) 0.3776(11) 0.022(4) Uani 1 1 d . . .
O28 O 0.7424(14) 0.8587(13) 0.2082(12) 0.029(5) Uani 1 1 d . . .
O29 O 0.8407(14) 0.4543(13) 0.1621(11) 0.028(5) Uani 1 1 d . . .
O30 O 0.5551(14) 0.2297(13) 0.2892(11) 0.027(5) Uani 1 1 d . . .
O31 O 0.1406(14) 0.3825(13) 0.4797(12) 0.029(5) Uani 1 1 d . . .
O32 O 0.1043(13) 0.9339(12) 0.2111(10) 0.020(4) Uani 1 1 d . . .
O33 O 0.4798(14) 0.8012(13) 0.0398(11) 0.026(5) Uani 1 1 d . . .
O34 O 0.1959(15) 0.5733(14) 0.1675(12) 0.032(5) Uani 1 1 d . . .
O35 O 0.8952(13) 0.5138(13) 0.3877(11) 0.026(5) Uani 1 1 d . . .
H35B H 0.9285 0.4457 0.4051 0.031 Uiso 1 1 d R . .
H35C H 0.8891 0.5413 0.4232 0.031 Uiso 1 1 d R . .
O36 O -0.1246(16) 0.9958(16) -0.0526(14) 0.048(6) Uani 1 1 d . . .
H36C H -0.1186 1.0174 -0.1017 0.058 Uiso 1 1 d R . .
H36D H -0.1947 0.9893 -0.0327 0.058 Uiso 1 1 d R . .
O37 O 0.0448(16) 1.1237(15) -0.0995(12) 0.042(6) Uani 1 1 d . . .
H37C H 0.1098 1.1156 -0.1316 0.050 Uiso 1 1 d R . .
H37D H 0.0249 1.1884 -0.0956 0.050 Uiso 1 1 d R . .
O38 O 0.9499(16) 0.7086(16) 0.3127(14) 0.053(7) Uani 1 1 d . . .
H38C H 0.9338 0.6537 0.3102 0.064 Uiso 1 1 d R . .
H38D H 1.0241 0.7015 0.2967 0.064 Uiso 1 1 d R . .
O39 O 0.6557(16) 0.9746(16) 0.0102(13) 0.050(6) Uani 1 1 d . . .
H39C H 0.6253 0.9345 0.0522 0.059 Uiso 1 1 d R . .
H39D H 0.6088 1.0391 0.0008 0.059 Uiso 1 1 d R . .
O40 O 0.9762(19) 0.6703(17) 0.1060(15) 0.063(7) Uani 1 1 d . . .
H40C H 0.9137 0.6611 0.1389 0.076 Uiso 1 1 d R . .
H40D H 1.0358 0.6394 0.1291 0.076 Uiso 1 1 d R . .
C1 C 0.199(2) 0.791(2) -0.012(2) 0.038(8) Uani 1 1 d . . .
H1 H 0.2045 0.7726 0.0401 0.046 Uiso 1 1 calc R . .
C2 C 0.144(3) 0.879(2) -0.126(2) 0.042(8) Uani 1 1 d . . .
H2 H 0.1058 0.9316 -0.1662 0.051 Uiso 1 1 calc R . .
C3 C 0.226(3) 0.781(2) -0.129(2) 0.043(9) Uani 1 1 d . . .
H3 H 0.2520 0.7569 -0.1731 0.052 Uiso 1 1 calc R . .
C4 C 0.342(3) 0.136(2) 0.117(2) 0.044(9) Uani 1 1 d . . .
H4A H 0.2869 0.1251 0.0968 0.053 Uiso 1 1 calc R . .
C5 C 0.486(3) 0.103(2) 0.186(2) 0.045(9) Uani 1 1 d . . .
H5 H 0.5480 0.0660 0.2138 0.054 Uiso 1 1 calc R . .
C6 C 0.434(2) 0.205(2) 0.168(2) 0.037(8) Uani 1 1 d . . .
H6A H 0.4453 0.2564 0.1849 0.045 Uiso 1 1 calc R . .
C7 C 0.335(3) 0.618(2) -0.036(2) 0.046(9) Uani 1 1 d . . .
H7A H 0.3756 0.6163 0.0026 0.055 Uiso 1 1 calc R . .
H7B H 0.3956 0.5980 -0.0782 0.055 Uiso 1 1 calc R . .
C8 C 0.268(2) 0.534(2) -0.0004(19) 0.035(8) Uani 1 1 d . . .
H8A H 0.2384 0.5259 -0.0407 0.042 Uiso 1 1 calc R . .
H8B H 0.1991 0.5592 0.0362 0.042 Uiso 1 1 calc R . .
C9 C 0.344(2) 0.418(2) 0.043(2) 0.042(8) Uani 1 1 d . . .
H9A H 0.4070 0.3883 0.0053 0.050 Uiso 1 1 calc R . .
H9B H 0.3808 0.4269 0.0791 0.050 Uiso 1 1 calc R . .
C10 C 0.272(2) 0.341(2) 0.085(2) 0.041(8) Uani 1 1 d . . .
H10A H 0.2285 0.3369 0.0498 0.049 Uiso 1 1 calc R . .
H10B H 0.2142 0.3658 0.1264 0.049 Uiso 1 1 calc R . .
C11 C -0.020(2) 0.667(2) 0.7068(18) 0.033(8) Uani 1 1 d . . .
H11 H 0.0504 0.6112 0.7137 0.040 Uiso 1 1 calc R . .
C12 C -0.202(2) 0.760(2) 0.6824(19) 0.034(8) Uani 1 1 d . . .
H12 H -0.2774 0.7781 0.6701 0.040 Uiso 1 1 calc R . .
C13 C -0.156(2) 0.824(2) 0.701(2) 0.039(8) Uani 1 1 d . . .
H13 H -0.1941 0.8953 0.7033 0.047 Uiso 1 1 calc R . .
C14 C 0.330(3) 0.987(3) 0.564(2) 0.049(9) Uani 1 1 d . . .
H14 H 0.3676 0.9174 0.5585 0.058 Uiso 1 1 calc R . .
C15 C 0.296(3) 1.148(3) 0.583(2) 0.053(10) Uani 1 1 d . . .
H15 H 0.3090 1.2073 0.5903 0.063 Uiso 1 1 calc R . .
C16 C 0.195(3) 1.144(3) 0.573(2) 0.049(9) Uani 1 1 d . . .
H16 H 0.1217 1.1964 0.5758 0.058 Uiso 1 1 calc R . .
C17 C 0.039(2) 0.806(2) 0.737(2) 0.039(8) Uani 1 1 d . . .
H17A H 0.0880 0.7464 0.7718 0.046 Uiso 1 1 calc R . .
H17B H -0.0058 0.8622 0.7622 0.046 Uiso 1 1 calc R . .
C18 C 0.118(3) 0.854(3) 0.662(2) 0.052(10) Uani 1 1 d . . .
H18A H 0.1827 0.8676 0.6748 0.062 Uiso 1 1 calc R . .
H18B H 0.1534 0.8004 0.6331 0.062 Uiso 1 1 calc R . .
C19 C 0.049(3) 0.960(3) 0.611(2) 0.048(9) Uani 1 1 d . . .
H19A H 0.0094 1.0117 0.6410 0.058 Uiso 1 1 calc R . .
H19B H -0.0110 0.9452 0.5947 0.058 Uiso 1 1 calc R . .
C20 C 0.132(2) 1.011(2) 0.540(2) 0.044(9) Uani 1 1 d . . .
H20A H 0.1754 0.9568 0.5121 0.053 Uiso 1 1 calc R . .
H20B H 0.0839 1.0726 0.5054 0.053 Uiso 1 1 calc R . .

loop_
_atom_site_aniso_label
_atom_site_aniso_U_11
_atom_site_aniso_U_22
_atom_site_aniso_U_33
_atom_site_aniso_U_23
_atom_site_aniso_U_13
_atom_site_aniso_U_12
W1 0.0158(5) 0.0124(5) 0.0163(7) -0.0005(5) -0.0050(4) -0.0018(4)
W2 0.0205(5) 0.0101(5) 0.0175(7) -0.0006(5) -0.0062(5) -0.0028(4)
W3 0.0199(5) 0.0131(5) 0.0174(7) 0.0013(5) -0.0038(5) -0.0056(4)
W4 0.0210(5) 0.0153(5) 0.0184(7) -0.0023(5) -0.0024(5) -0.0022(4)
W5 0.0253(5) 0.0137(5) 0.0247(8) -0.0061(5) -0.0054(5) -0.0045(4)
W6 0.0203(5) 0.0141(5) 0.0172(7) -0.0012(5) -0.0061(5) -0.0072(4)
W7 0.0197(5) 0.0121(5) 0.0164(7) -0.0001(5) -0.0083(5) -0.0008(4)
W8 0.0223(5) 0.0162(5) 0.0129(7) 0.0005(5) -0.0054(5) -0.0038(4)
W9 0.0243(5) 0.0167(5) 0.0150(7) -0.0025(5) -0.0089(5) -0.0055(4)
Co1 0.0208(16) 0.0149(17) 0.019(2) -0.0011(17) -0.0082(16) -0.0029(13)
Co2 0.0199(16) 0.0122(16) 0.016(2) -0.0018(16) -0.0063(15) -0.0014(13)
Co3 0.030(3) 0.029(3) 0.025(4) -0.001(3) -0.004(3) -0.009(2)
P1 0.011(3) 0.008(3) 0.008(4) -0.002(3) -0.002(3) -0.003(2)
N1 0.037(14) 0.037(15) 0.04(2) -0.006(15) -0.010(13) -0.007(12)
N2 0.037(13) 0.037(14) 0.04(2) -0.008(14) -0.007(13) -0.009(11)
N3 0.044(15) 0.039(15) 0.04(2) -0.016(14) -0.005(13) -0.012(12)
N4 0.051(16) 0.040(16) 0.05(2) -0.011(16) -0.006(15) -0.015(13)
N5 0.032(12) 0.035(13) 0.040(19) -0.015(13) -0.018(12) -0.010(11)
N6 0.039(14) 0.028(13) 0.05(2) -0.014(14) -0.006(13) -0.006(11)
N7 0.042(15) 0.045(16) 0.05(2) -0.017(15) -0.007(14) -0.011(13)
N8 0.056(18) 0.06(2) 0.06(3) -0.012(19) -0.015(17) -0.022(16)
O1 0.020(8) 0.014(8) 0.018(12) -0.002(8) -0.007(8) -0.005(7)
O2 0.011(7) 0.017(8) 0.016(11) -0.002(8) -0.004(7) -0.006(6)
O3 0.017(8) 0.015(8) 0.018(12) -0.002(8) -0.005(8) -0.008(7)
O4 0.013(8) 0.016(8) 0.018(11) -0.001(8) -0.005(7) -0.006(6)
O5 0.022(8) 0.013(8) 0.022(12) -0.008(8) -0.008(8) -0.002(7)
O6 0.017(8) 0.016(8) 0.020(12) -0.004(8) -0.002(8) -0.010(7)
O7 0.022(8) 0.020(9) 0.017(12) -0.004(9) -0.003(8) -0.007(7)
O8 0.020(8) 0.017(8) 0.019(12) -0.003(9) -0.007(8) -0.004(7)
O9 0.026(9) 0.016(8) 0.021(12) -0.009(9) -0.006(8) -0.006(7)
O10 0.020(8) 0.014(8) 0.016(12) -0.005(8) -0.003(8) -0.004(7)
O11 0.022(8) 0.018(9) 0.015(11) -0.004(8) -0.010(8) -0.005(7)
O12 0.023(8) 0.013(8) 0.016(12) -0.002(8) -0.005(8) -0.001(7)
O13 0.028(9) 0.022(10) 0.026(13) 0.001(9) -0.003(9) -0.008(8)
O14 0.017(8) 0.018(9) 0.015(12) 0.000(8) 0.001(8) -0.008(7)
O15 0.028(9) 0.020(9) 0.020(12) -0.007(9) -0.007(8) -0.008(7)
O16 0.023(9) 0.018(9) 0.021(12) 0.000(9) -0.003(8) -0.008(7)
O17 0.022(9) 0.019(9) 0.019(12) 0.001(9) -0.007(8) 0.002(7)
O18 0.016(8) 0.017(8) 0.016(11) -0.004(8) -0.006(8) -0.006(7)
O19 0.020(8) 0.020(9) 0.018(12) -0.002(9) -0.008(8) -0.002(7)
O20 0.024(9) 0.018(9) 0.015(12) -0.001(9) -0.006(8) -0.002(7)
O21 0.017(8) 0.017(8) 0.017(12) -0.005(8) -0.003(8) -0.005(7)
O22 0.016(8) 0.016(8) 0.016(11) -0.005(8) -0.003(7) -0.005(7)
O23 0.020(8) 0.019(9) 0.020(12) -0.002(9) -0.006(8) -0.004(7)
O24 0.021(8) 0.021(9) 0.021(12) -0.005(9) -0.010(8) -0.008(7)
O25 0.014(7) 0.014(8) 0.014(11) -0.004(8) -0.002(7) -0.004(6)
O26 0.016(8) 0.020(9) 0.030(13) -0.002(9) -0.005(8) -0.010(7)
O27 0.029(9) 0.014(8) 0.024(13) -0.004(9) -0.005(9) -0.008(7)
O28 0.028(9) 0.027(10) 0.034(14) -0.009(10) -0.002(9) -0.012(8)
O29 0.028(9) 0.028(10) 0.018(12) -0.005(9) -0.001(9) 0.001(8)
O30 0.036(10) 0.031(10) 0.027(13) -0.019(10) -0.015(9) -0.006(8)
O31 0.028(9) 0.028(10) 0.029(14) -0.008(10) -0.005(9) -0.008(8)
O32 0.024(9) 0.023(9) 0.015(12) -0.005(9) -0.015(8) -0.001(7)
O33 0.031(9) 0.028(10) 0.026(13) -0.010(10) -0.019(9) -0.002(8)
O34 0.037(10) 0.030(10) 0.026(14) -0.006(10) -0.004(9) -0.010(8)
O35 0.024(9) 0.022(9) 0.026(13) 0.001(9) -0.008(9) -0.005(7)
O36 0.040(11) 0.065(15) 0.049(18) -0.009(13) -0.019(11) -0.025(11)
O37 0.042(11) 0.039(12) 0.032(15) -0.007(11) 0.005(10) -0.009(10)
O38 0.039(12) 0.051(13) 0.06(2) -0.002(13) -0.001(12) -0.024(10)
O39 0.049(12) 0.045(13) 0.042(17) -0.007(12) -0.006(12) -0.005(10)
O40 0.058(14) 0.059(15) 0.06(2) -0.007(15) -0.004(13) -0.018(12)
C1 0.039(17) 0.038(18) 0.04(2) -0.009(17) -0.010(16) -0.010(14)
C2 0.043(18) 0.040(18) 0.04(2) -0.006(18) -0.010(17) -0.007(14)
C3 0.047(18) 0.040(19) 0.04(3) -0.011(19) -0.009(17) -0.009(15)
C4 0.043(18) 0.05(2) 0.04(3) -0.010(19) -0.009(17) -0.015(16)
C5 0.042(18) 0.043(19) 0.05(3) -0.008(19) -0.012(17) -0.010(15)
C6 0.041(17) 0.038(18) 0.04(2) -0.010(17) -0.012(16) -0.018(14)
C7 0.044(18) 0.043(19) 0.04(3) -0.009(18) -0.009(17) -0.005(15)
C8 0.038(16) 0.035(16) 0.04(2) -0.014(16) -0.011(15) -0.007(13)
C9 0.045(18) 0.039(18) 0.04(2) -0.012(18) -0.008(16) -0.009(14)
C10 0.042(17) 0.038(17) 0.04(3) -0.011(18) -0.008(16) -0.012(14)
C11 0.036(16) 0.031(16) 0.04(2) -0.018(16) -0.010(15) -0.005(13)
C12 0.034(15) 0.033(16) 0.04(2) -0.013(16) -0.010(15) -0.013(13)
C13 0.041(17) 0.036(17) 0.05(3) -0.014(17) -0.012(16) -0.010(14)
C14 0.049(19) 0.05(2) 0.05(3) -0.01(2) -0.009(18) -0.019(17)
C15 0.05(2) 0.05(2) 0.06(3) -0.01(2) -0.01(2) -0.021(18)
C16 0.05(2) 0.05(2) 0.05(3) -0.01(2) -0.012(18) -0.017(17)
C17 0.040(16) 0.040(18) 0.04(2) -0.013(18) -0.013(16) -0.014(14)
C18 0.047(19) 0.05(2) 0.05(3) -0.01(2) -0.010(18) -0.012(16)
C19 0.047(19) 0.05(2) 0.05(3) -0.01(2) -0.009(18) -0.013(16)
C20 0.044(18) 0.045(19) 0.05(3) -0.013(19) -0.013(17) -0.016(15)

loop_
_atom_type_symbol
_atom_type_description
_atom_type_scat_dispersion_real
_atom_type_scat_dispersion_imag
_atom_type_scat_source
C C 0.0033 0.0016 'International Tables Vol C Tables 4.2.6.8 and 6.1.1.4'
H H 0.0000 0.0000 'International Tables Vol C Tables 4.2.6.8 and 6.1.1.4'
O O 0.0106 0.0060 'International Tables Vol C Tables 4.2.6.8 and 6.1.1.4'
N N 0.0061 0.0033 'International Tables Vol C Tables 4.2.6.8 and 6.1.1.4'
P P 0.1023 0.0942 'International Tables Vol C Tables 4.2.6.8 and 6.1.1.4'
Co Co 0.3494 0.9721 'International Tables Vol C Tables 4.2.6.8 and 6.1.1.4'
W W -0.8490 6.8722 'International Tables Vol C Tables 4.2.6.8 and 6.1.1.4'

loop_
_geom_angle_atom_site_label_1
_geom_angle_atom_site_label_2
_geom_angle_atom_site_label_3
_geom_angle
_geom_angle_site_symmetry_1
_geom_angle_site_symmetry_3
O26 W1 O20 104.1(8) . .
O26 W1 O5 100.9(7) . .
O20 W1 O5 92.6(7) . .
O26 W1 O10 102.5(7) . .
O20 W1 O10 89.4(7) . .
O5 W1 O10 155.3(7) . .
O26 W1 O11 99.2(7) . .
O20 W1 O11 156.7(7) . .
O5 W1 O11 84.9(7) . .
O10 W1 O11 83.6(7) . .
O26 W1 O1 170.1(7) . .
O20 W1 O1 84.7(7) . .
O5 W1 O1 73.8(6) . .
O10 W1 O1 81.9(6) . .
O11 W1 O1 72.3(6) . .
O27 W2 O21 105.3(8) . .
O27 W2 O6 102.7(7) . .
O21 W2 O6 95.2(7) . .
O27 W2 O5 101.2(7) . .
O21 W2 O5 88.0(7) . .
O6 W2 O5 154.1(6) . .
O27 W2 O12 97.5(7) . .
O21 W2 O12 156.4(6) . .
O6 W2 O12 85.4(7) . .
O5 W2 O12 81.6(7) . .
O27 W2 O1 168.0(6) . .
O21 W2 O1 84.9(6) . .
O6 W2 O1 82.2(6) . .
O5 W2 O1 72.4(6) . .
O12 W2 O1 71.8(6) . .
O22 W3 O28 105.0(8) . .
O22 W3 O6 95.1(7) . .
O28 W3 O6 103.7(7) . .
O22 W3 O7 89.8(7) . .
O28 W3 O7 99.4(7) . .
O6 W3 O7 154.2(6) . .
O22 W3 O13 157.3(7) . .
O28 W3 O13 97.3(8) . .
O6 W3 O13 83.6(7) . .
O7 W3 O13 82.2(7) . .
O22 W3 O2 85.0(6) . .
O28 W3 O2 167.8(8) . .
O6 W3 O2 82.1(5) . .
O7 W3 O2 73.1(5) . .
O13 W3 O2 72.4(6) . .
O29 W4 O23 102.3(8) . .
O29 W4 O8 98.8(7) . .
O23 W4 O8 91.5(7) . .
O29 W4 O7 101.3(7) . .
O23 W4 O7 89.5(7) . .
O8 W4 O7 159.1(6) . .
O29 W4 O14 102.3(8) . .
O23 W4 O14 155.3(7) . .
O8 W4 O14 87.0(6) . .
O7 W4 O14 83.5(7) . .
O29 W4 O2 171.7(7) . .
O23 W4 O2 83.2(6) . .
O8 W4 O2 87.0(6) . .
O7 W4 O2 72.3(5) . .
O14 W4 O2 72.0(6) . .
O30 W5 O9 103.0(8) . .
O30 W5 O15 99.7(8) . .
O9 W5 O15 88.6(7) . .
O30 W5 O24 104.1(7) . .
O9 W5 O24 87.5(7) . .
O15 W5 O24 156.1(6) . .
O30 W5 O8 100.5(8) . .
O9 W5 O8 156.5(6) . .
O15 W5 O8 88.0(7) . .
O24 W5 O8 86.3(7) . .
O30 W5 O3 173.6(6) . .
O9 W5 O3 72.6(6) . .
O15 W5 O3 75.8(6) . .
O24 W5 O3 80.6(6) . .
O8 W5 O3 84.1(6) . .
O31 W6 O25 105.5(8) . .
O31 W6 O10 102.1(7) . .
O25 W6 O10 91.4(7) . .
O31 W6 O9 102.1(7) . .
O25 W6 O9 88.3(7) . .
O10 W6 O9 155.0(7) . .
O31 W6 O16 95.8(8) . .
O25 W6 O16 158.1(7) . .
O10 W6 O16 89.1(7) . .
O9 W6 O16 82.2(7) . .
O31 W6 O3 168.2(8) . .
O25 W6 O3 84.6(6) . .
O10 W6 O3 83.5(6) . .
O9 W6 O3 71.6(6) . .
O16 W6 O3 73.7(6) . .
O32 W7 O12 102.6(7) . .
O32 W7 O11 102.0(7) . .
O12 W7 O11 91.7(7) . .
O32 W7 O17 102.5(8) . .
O12 W7 O17 88.5(7) . .
O11 W7 O17 154.9(6) . .
O32 W7 O19 101.5(7) . .
O12 W7 O19 155.6(6) . .
O11 W7 O19 86.6(7) . .
O17 W7 O19 83.0(7) . .
O32 W7 O1 172.0(7) . .
O12 W7 O1 72.6(6) . .
O11 W7 O1 72.2(6) . .
O17 W7 O1 83.9(6) . .
O19 W7 O1 83.8(6) . .
O33 W8 O14 102.4(8) . .
O33 W8 O13 101.9(8) . .
O14 W8 O13 90.1(7) . .
O33 W8 O17 102.6(8) . .
O14 W8 O17 154.8(8) . .
O13 W8 O17 88.1(7) . .
O33 W8 O18 101.2(7) . .
O14 W8 O18 86.6(6) . .
O13 W8 O18 156.9(8) . .
O17 W8 O18 85.3(6) . .
O33 W8 O2 170.6(6) . .
O14 W8 O2 71.5(6) . .
O13 W8 O2 71.4(7) . .
O17 W8 O2 84.1(6) . .
O18 W8 O2 85.9(6) . .
O34 W9 O19 102.9(7) . .
O34 W9 O18 102.3(8) . .
O19 W9 O18 86.7(7) . .
O34 W9 O16 100.8(8) . .
O19 W9 O16 89.9(7) . .
O18 W9 O16 156.9(7) . .
O34 W9 O15 100.1(7) . .
O19 W9 O15 156.9(7) . .
O18 W9 O15 87.7(6) . .
O16 W9 O15 86.5(7) . .
O22 Co1 O23 93.9(7) . .
O22 Co1 O20 171.7(6) . 2_666
O23 Co1 O20 88.5(7) . 2_666
O22 Co1 O35 88.6(6) . .
O23 Co1 O35 89.9(7) . .
O20 Co1 O35 99.4(6) 2_666 .
O22 Co1 O25 91.1(6) . 2_666
O23 Co1 O25 169.6(6) . 2_666
O20 Co1 O25 85.3(6) 2_666 2_666
O35 Co1 O25 99.4(6) . 2_666
O22 Co1 O4 89.6(6) . .
O23 Co1 O4 88.2(6) . .
O20 Co1 O4 82.5(6) 2_666 .
O35 Co1 O4 177.3(7) . .
O25 Co1 O4 82.6(6) 2_666 .
O21 Co2 O25 92.5(6) . 2_666
O21 Co2 O24 96.1(7) . 2_666
O25 Co2 O24 100.5(6) 2_666 2_666
O21 Co2 O20 97.7(6) . .
O25 Co2 O20 167.0(6) 2_666 .
O24 Co2 O20 86.4(6) 2_666 .
O21 Co2 O4 92.6(6) . .
O25 Co2 O4 84.1(6) 2_666 .
O24 Co2 O4 169.9(6) 2_666 .
O20 Co2 O4 87.5(6) . .
O21 Co2 O4 177.4(7) . 2_666
O25 Co2 O4 87.5(6) 2_666 2_666
O24 Co2 O4 86.4(6) 2_666 2_666
O20 Co2 O4 82.0(6) . 2_666
O4 Co2 O4 84.9(7) . 2_666
O36 Co3 O36 180.0(10) . 2_575
O36 Co3 O37 91.7(8) . 2_575
O36 Co3 O37 88.3(8) 2_575 2_575
O36 Co3 O37 88.3(8) . .
O36 Co3 O37 91.7(8) 2_575 .
O37 Co3 O37 180.0(16) 2_575 .
O36 Co3 N2 90.8(9) . 2_575
O36 Co3 N2 89.2(9) 2_575 2_575
O37 Co3 N2 87.8(9) 2_575 2_575
O37 Co3 N2 92.2(9) . 2_575
O36 Co3 N2 89.2(9) . .
O36 Co3 N2 90.8(9) 2_575 .
O37 Co3 N2 92.2(9) 2_575 .
O37 Co3 N2 87.8(9) . .
N2 Co3 N2 180.000(2) 2_575 .
O3 P1 O1 109.7(8) . .
O3 P1 O4 110.0(9) . .
O1 P1 O4 111.4(9) . .
O3 P1 O2 107.0(9) . .
O1 P1 O2 107.9(9) . .
O4 P1 O2 110.6(8) . .
C3 N1 C7 133(3) . .
C3 N1 C1 106(3) . .
C7 N1 C1 120(3) . .
C1 N2 C2 110(3) . .
C1 N2 Co3 122(2) . .
C2 N2 Co3 128(2) . .
C4 N3 C6 110(3) . .
C4 N3 C10 124(3) . .
C6 N3 C10 125(2) . .
C5 N4 C4 113(3) . .
C5 N4 H4 123.4 . .
C4 N4 H4 123.4 . .
C11 N5 C13 110(2) . .
C11 N5 C17 125(2) . .
C13 N5 C17 125(2) . .
C12 N6 C11 110(2) . .
C12 N6 H6 124.8 . .
C11 N6 H6 124.8 . .
C16 N7 C14 110(3) . .
C16 N7 C20 126(3) . .
C14 N7 C20 123(3) . .
C15 N8 C14 111(3) . .
C15 N8 H8 124.3 . .
C14 N8 H8 124.3 . .
P1 O1 W2 125.1(8) . .
P1 O1 W1 125.5(9) . .
W2 O1 W1 89.1(5) . .
P1 O1 W7 127.6(10) . .
W2 O1 W7 89.2(5) . .
W1 O1 W7 88.3(5) . .
P1 O2 W3 125.6(9) . .
P1 O2 W4 125.5(8) . .
W3 O2 W4 89.8(5) . .
P1 O2 W8 126.2(8) . .
W3 O2 W8 90.2(5) . .
W4 O2 W8 87.9(5) . .
P1 O3 W5 130.0(8) . .
P1 O3 W6 123.6(10) . .
W5 O3 W6 88.6(5) . .
P1 O4 Co2 122.0(8) . .
P1 O4 Co1 122.8(9) . .
Co2 O4 Co1 91.7(6) . .
P1 O4 Co2 123.8(8) . 2_666
Co2 O4 Co2 95.1(7) . 2_666
Co1 O4 Co2 93.1(5) . 2_666
W1 O5 W2 124.2(8) . .
W3 O6 W2 148.4(9) . .
W4 O7 W3 124.2(8) . .
W4 O8 W5 148.8(10) . .
W5 O9 W6 127.2(8) . .
W6 O10 W1 150.5(9) . .
W7 O11 W1 126.5(7) . .
W7 O12 W2 126.2(8) . .
W8 O13 W3 125.6(9) . .
W8 O14 W4 128.3(9) . .
W5 O15 W9 124.2(9) . .
W9 O16 W6 125.9(8) . .
W8 O17 W7 152.8(9) . .
W8 O18 W9 149.0(9) . .
W9 O19 W7 152.4(8) . .
W1 O20 Co1 124.6(8) . 2_666
W1 O20 Co2 130.9(9) . .
Co1 O20 Co2 102.2(7) 2_666 .
W2 O21 Co2 138.0(8) . .
W3 O22 Co1 138.9(9) . .
W4 O23 Co1 135.6(8) . .
W5 O24 Co2 132.8(8) . 2_666
W6 O25 Co2 133.5(9) . 2_666
W6 O25 Co1 122.8(7) . 2_666
Co2 O25 Co1 101.1(7) 2_666 2_666
Co1 O35 O38 112.1(8) . .
Co1 O35 H35B 106.9 . .
O38 O35 H35B 140.8 . .
Co1 O35 H35C 95.5 . .
O38 O35 H35C 74.7 . .
H35B O35 H35C 105.3 . .
Co3 O36 H36C 121.5 . .
Co3 O36 H36D 128.4 . .
H36C O36 H36D 108.4 . .
Co3 O37 H37C 124.6 . .
Co3 O37 H37D 117.2 . .
H37C O37 H37D 108.0 . .
O35 O38 H38C 31.6 . .
O35 O38 H38D 113.4 . .
H38C O38 H38D 108.3 . .
H39C O39 H39D 108.6 . .
H40C O40 H40D 108.6 . .
N2 C1 N1 106(3) . .
N2 C1 H1 127.0 . .
N1 C1 H1 127.0 . .
N2 C2 C3 106(3) . .
N2 C2 H2 127.1 . .
C3 C2 H2 127.1 . .
N1 C3 C2 112(3) . .
N1 C3 H3 123.9 . .
C2 C3 H3 123.9 . .
N3 C4 N4 102(3) . .
N3 C4 H4A 129.0 . .
N4 C4 H4A 129.0 . .
C6 C5 N4 105(3) . .
C6 C5 H5 127.7 . .
N4 C5 H5 127.7 . .
C5 C6 N3 109(3) . .
C5 C6 H6A 125.5 . .
N3 C6 H6A 125.5 . .
N1 C7 C8 114(2) . .
N1 C7 H7A 108.7 . .
C8 C7 H7A 108.7 . .
N1 C7 H7B 108.7 . .
C8 C7 H7B 108.7 . .
H7A C7 H7B 107.6 . .
C7 C8 C9 113(2) . .
C7 C8 H8A 108.9 . .
C9 C8 H8A 108.9 . .
C7 C8 H8B 108.9 . .
C9 C8 H8B 108.9 . .
H8A C8 H8B 107.7 . .
C10 C9 C8 112(2) . .
C10 C9 H9A 109.2 . .
C8 C9 H9A 109.2 . .
C10 C9 H9B 109.2 . .
C8 C9 H9B 109.2 . .
H9A C9 H9B 107.9 . .
C9 C10 N3 109(2) . .
C9 C10 H10A 110.0 . .
N3 C10 H10A 110.0 . .
C9 C10 H10B 110.0 . .
N3 C10 H10B 110.0 . .
H10A C10 H10B 108.4 . .
N5 C11 N6 106(2) . .
N5 C11 H11 126.8 . .
N6 C11 H11 126.8 . .
N6 C12 C13 106(2) . .
N6 C12 H12 127.1 . .
C13 C12 H12 127.1 . .
C12 C13 N5 108(2) . .
C12 C13 H13 126.2 . .
N5 C13 H13 126.2 . .
N7 C14 N8 103(3) . .
N7 C14 H14 128.5 . .
N8 C14 H14 128.5 . .
C16 C15 N8 108(3) . .
C16 C15 H15 126.1 . .
N8 C15 H15 126.1 . .
C15 C16 N7 107(3) . .
C15 C16 H16 126.4 . .
N7 C16 H16 126.4 . .
N5 C17 C18 108(3) . .
N5 C17 H17A 110.1 . .
C18 C17 H17A 110.1 . .
N5 C17 H17B 110.1 . .
C18 C17 H17B 110.1 . .
H17A C17 H17B 108.4 . .
C19 C18 C17 112(2) . .
C19 C18 H18A 109.2 . .
C17 C18 H18A 109.2 . .
C19 C18 H18B 109.2 . .
C17 C18 H18B 109.2 . .
H18A C18 H18B 107.9 . .
C18 C19 C20 111(2) . .
C18 C19 H19A 109.4 . .
C20 C19 H19A 109.4 . .
C18 C19 H19B 109.4 . .
C20 C19 H19B 109.4 . .
H19A C19 H19B 108.0 . .
N7 C20 C19 114(3) . .
N7 C20 H20A 108.8 . .
C19 C20 H20A 108.8 . .
N7 C20 H20B 108.8 . .
C19 C20 H20B 108.8 . .
H20A C20 H20B 107.7 . .

loop_
_geom_bond_atom_site_label_1
_geom_bond_atom_site_label_2
_geom_bond_distance
_geom_bond_site_symmetry_2
W1 O26 1.691(16) .
W1 O20 1.839(16) .
W1 O5 1.868(14) .
W1 O10 1.918(14) .
W1 O11 1.985(17) .
W1 O1 2.433(16) .
W2 O27 1.707(15) .
W2 O21 1.807(16) .
W2 O6 1.922(16) .
W2 O5 1.979(16) .
W2 O12 2.038(16) .
W2 O1 2.415(14) .
W3 O22 1.701(17) .
W3 O28 1.705(16) .
W3 O6 1.906(14) .
W3 O7 1.939(15) .
W3 O13 2.027(19) .
W3 O2 2.396(14) .
W4 O29 1.712(16) .
W4 O23 1.828(18) .
W4 O8 1.912(15) .
W4 O7 1.923(15) .
W4 O14 1.966(17) .
W4 O2 2.440(14) .
W5 O30 1.670(15) .
W5 O9 1.891(16) .
W5 O15 1.929(17) .
W5 O24 1.936(16) .
W5 O8 1.954(16) .
W5 O3 2.454(14) .
W6 O31 1.707(17) .
W6 O25 1.834(16) .
W6 O10 1.887(14) .
W6 O9 1.942(15) .
W6 O16 1.979(18) .
W6 O3 2.463(15) .
W7 O32 1.699(15) .
W7 O12 1.840(15) .
W7 O11 1.871(17) .
W7 O17 1.940(17) .
W7 O19 1.956(15) .
W7 O1 2.507(16) .
W8 O33 1.653(19) .
W8 O14 1.864(14) .
W8 O13 1.892(17) .
W8 O17 1.909(15) .
W8 O18 1.913(14) .
W8 O2 2.525(17) .
W9 O34 1.696(19) .
W9 O19 1.872(15) .
W9 O18 1.920(15) .
W9 O16 1.928(17) .
W9 O15 1.952(15) .
Co1 O22 2.071(16) .
Co1 O23 2.084(18) .
Co1 O20 2.087(16) 2_666
Co1 O35 2.100(14) .
Co1 O25 2.107(16) 2_666
Co1 O4 2.240(14) .
Co2 O21 1.949(16) .
Co2 O25 2.049(14) 2_666
Co2 O24 2.057(18) 2_666
Co2 O20 2.102(15) .
Co2 O4 2.233(17) .
Co2 O4 2.249(15) 2_666
Co3 O36 2.048(18) .
Co3 O36 2.048(18) 2_575
Co3 O37 2.10(2) 2_575
Co3 O37 2.10(2) .
Co3 N2 2.13(2) 2_575
Co3 N2 2.13(2) .
P1 O3 1.511(15) .
P1 O1 1.544(15) .
P1 O4 1.552(17) .
P1 O2 1.557(17) .
N1 C3 1.29(4) .
N1 C7 1.43(3) .
N1 C1 1.44(4) .
N2 C1 1.35(3) .
N2 C2 1.36(4) .
N3 C4 1.31(3) .
N3 C6 1.41(4) .
N3 C10 1.53(3) .
N4 C5 1.36(4) .
N4 C4 1.37(4) .
N4 H4 0.8600 .
N5 C11 1.30(3) .
N5 C13 1.37(3) .
N5 C17 1.51(3) .
N6 C12 1.34(3) .
N6 C11 1.37(3) .
N6 H6 0.8600 .
N7 C16 1.35(4) .
N7 C14 1.36(4) .
N7 C20 1.44(3) .
N8 C15 1.32(4) .
N8 C14 1.36(4) .
N8 H8 0.8600 .
O4 Co2 2.249(15) 2_666
O20 Co1 2.087(16) 2_666
O24 Co2 2.057(18) 2_666
O25 Co2 2.049(14) 2_666
O25 Co1 2.107(16) 2_666
O35 O38 2.72(2) .
O35 H35B 0.8499 .
O35 H35C 0.8500 .
O36 H36C 0.8501 .
O36 H36D 0.8500 .
O37 H37C 0.8500 .
O37 H37D 0.8500 .
O38 H38C 0.8500 .
O38 H38D 0.8500 .
O39 H39C 0.8500 .
O39 H39D 0.8500 .
O40 H40C 0.8501 .
O40 H40D 0.8500 .
C1 H1 0.9300 .
C2 C3 1.37(4) .
C2 H2 0.9300 .
C3 H3 0.9300 .
C4 H4A 0.9300 .
C5 C6 1.27(4) .
C5 H5 0.9300 .
C6 H6A 0.9300 .
C7 C8 1.48(4) .
C7 H7A 0.9700 .
C7 H7B 0.9700 .
C8 C9 1.57(4) .
C8 H8A 0.9700 .
C8 H8B 0.9700 .
C9 C10 1.46(4) .
C9 H9A 0.9700 .
C9 H9B 0.9700 .
C10 H10A 0.9700 .
C10 H10B 0.9700 .
C11 H11 0.9300 .
C12 C13 1.36(3) .
C12 H12 0.9300 .
C13 H13 0.9300 .
C14 H14 0.9300 .
C15 C16 1.32(4) .
C15 H15 0.9300 .
C16 H16 0.9300 .
C17 C18 1.53(4) .
C17 H17A 0.9700 .
C17 H17B 0.9700 .
C18 C19 1.52(4) .
C18 H18A 0.9700 .
C18 H18B 0.9700 .
C19 C20 1.53(4) .
C19 H19A 0.9700 .
C19 H19B 0.9700 .
C20 H20A 0.9700 .
C20 H20B 0.9700 .

loop_
_geom_torsion_atom_site_label_1
_geom_torsion_atom_site_label_2
_geom_torsion_atom_site_label_3
_geom_torsion_atom_site_label_4
_geom_torsion
_geom_torsion_site_symmetry_1
_geom_torsion_site_symmetry_2
_geom_torsion_site_symmetry_3
_geom_torsion_site_symmetry_4
O36 Co3 N2 C1 -129(2) . . . .
O36 Co3 N2 C1 51(2) 2_575 . . .
O37 Co3 N2 C1 -38(2) 2_575 . . .
O37 Co3 N2 C1 142(2) . . . .
N2 Co3 N2 C1 121(100) 2_575 . . .
O36 Co3 N2 C2 40(3) . . . .
O36 Co3 N2 C2 -140(3) 2_575 . . .
O37 Co3 N2 C2 132(3) 2_575 . . .
O37 Co3 N2 C2 -48(3) . . . .
N2 Co3 N2 C2 -69(100) 2_575 . . .
O3 P1 O1 W2 -178.2(10) . . . .
O4 P1 O1 W2 59.7(13) . . . .
O2 P1 O1 W2 -61.9(13) . . . .
O3 P1 O1 W1 63.3(14) . . . .
O4 P1 O1 W1 -58.7(12) . . . .
O2 P1 O1 W1 179.6(9) . . . .
O3 P1 O1 W7 -56.9(13) . . . .
O4 P1 O1 W7 -179.0(8) . . . .
O2 P1 O1 W7 59.4(12) . . . .
O27 W2 O1 P1 162(3) . . . .
O21 W2 O1 P1 -49.1(12) . . . .
O6 W2 O1 P1 46.9(12) . . . .
O5 W2 O1 P1 -138.7(13) . . . .
O12 W2 O1 P1 134.6(13) . . . .
O27 W2 O1 W1 -64(4) . . . .
O21 W2 O1 W1 85.1(6) . . . .
O6 W2 O1 W1 -178.9(6) . . . .
O5 W2 O1 W1 -4.4(6) . . . .
O12 W2 O1 W1 -91.2(6) . . . .
O27 W2 O1 W7 24(4) . . . .
O21 W2 O1 W7 173.5(6) . . . .
O6 W2 O1 W7 -90.5(6) . . . .
O5 W2 O1 W7 83.9(6) . . . .
O12 W2 O1 W7 -2.8(5) . . . .
O26 W1 O1 P1 -163(3) . . . .
O20 W1 O1 P1 44.3(11) . . . .
O5 W1 O1 P1 138.6(12) . . . .
O10 W1 O1 P1 -45.8(11) . . . .
O11 W1 O1 P1 -131.6(12) . . . .
O26 W1 O1 W2 63(4) . . . .
O20 W1 O1 W2 -89.7(6) . . . .
O5 W1 O1 W2 4.6(6) . . . .
O10 W1 O1 W2 -179.8(6) . . . .
O11 W1 O1 W2 94.4(6) . . . .
O26 W1 O1 W7 -26(4) . . . .
O20 W1 O1 W7 -178.9(6) . . . .
O5 W1 O1 W7 -84.6(6) . . . .
O10 W1 O1 W7 90.9(6) . . . .
O11 W1 O1 W7 5.1(5) . . . .
O32 W7 O1 P1 174(4) . . . .
O12 W7 O1 P1 -132.5(12) . . . .
O11 W7 O1 P1 129.8(11) . . . .
O17 W7 O1 P1 -42.2(11) . . . .
O19 W7 O1 P1 41.4(11) . . . .
O32 W7 O1 W2 -51(5) . . . .
O12 W7 O1 W2 3.1(6) . . . .
O11 W7 O1 W2 -94.5(6) . . . .
O17 W7 O1 W2 93.4(6) . . . .
O19 W7 O1 W2 177.1(6) . . . .
O32 W7 O1 W1 38(5) . . . .
O12 W7 O1 W1 92.2(6) . . . .
O11 W7 O1 W1 -5.4(5) . . . .
O17 W7 O1 W1 -177.5(6) . . . .
O19 W7 O1 W1 -93.9(6) . . . .
O3 P1 O2 W3 -179.2(9) . . . .
O1 P1 O2 W3 62.7(12) . . . .
O4 P1 O2 W3 -59.3(11) . . . .
O3 P1 O2 W4 -58.9(12) . . . .
O1 P1 O2 W4 -177.0(9) . . . .
O4 P1 O2 W4 60.9(12) . . . .
O3 P1 O2 W8 58.9(11) . . . .
O1 P1 O2 W8 -59.2(12) . . . .
O4 P1 O2 W8 178.8(8) . . . .
O22 W3 O2 P1 48.2(10) . . . .
O28 W3 O2 P1 -167(3) . . . .
O6 W3 O2 P1 -47.7(10) . . . .
O7 W3 O2 P1 139.6(12) . . . .
O13 W3 O2 P1 -133.4(11) . . . .
O22 W3 O2 W4 -87.0(6) . . . .
O28 W3 O2 W4 58(3) . . . .
O6 W3 O2 W4 177.1(7) . . . .
O7 W3 O2 W4 4.3(6) . . . .
O13 W3 O2 W4 91.3(7) . . . .
O22 W3 O2 W8 -175.0(6) . . . .
O28 W3 O2 W8 -30(3) . . . .
O6 W3 O2 W8 89.1(6) . . . .
O7 W3 O2 W8 -83.6(7) . . . .
O13 W3 O2 W8 3.4(5) . . . .
O29 W4 O2 P1 179(100) . . . .
O23 W4 O2 P1 -48.1(11) . . . .
O8 W4 O2 P1 43.7(11) . . . .
O7 W4 O2 P1 -139.7(12) . . . .
O14 W4 O2 P1 131.5(11) . . . .
O29 W4 O2 W3 -45(5) . . . .
O23 W4 O2 W3 87.3(6) . . . .
O8 W4 O2 W3 179.1(7) . . . .
O7 W4 O2 W3 -4.4(6) . . . .
O14 W4 O2 W3 -93.1(6) . . . .
O29 W4 O2 W8 45(5) . . . .
O23 W4 O2 W8 177.5(6) . . . .
O8 W4 O2 W8 -90.7(6) . . . .
O7 W4 O2 W8 85.8(6) . . . .
O14 W4 O2 W8 -2.9(5) . . . .
O33 W8 O2 P1 178(4) . . . .
O14 W8 O2 P1 -130.8(11) . . . .
O13 W8 O2 P1 132.7(11) . . . .
O17 W8 O2 P1 42.7(10) . . . .
O18 W8 O2 P1 -43.0(10) . . . .
O33 W8 O2 W3 42(4) . . . .
O14 W8 O2 W3 92.9(6) . . . .
O13 W8 O2 W3 -3.6(6) . . . .
O17 W8 O2 W3 -93.6(6) . . . .
O18 W8 O2 W3 -179.3(6) . . . .
O33 W8 O2 W4 -48(4) . . . .
O14 W8 O2 W4 3.1(5) . . . .
O13 W8 O2 W4 -93.4(6) . . . .
O17 W8 O2 W4 176.6(6) . . . .
O18 W8 O2 W4 90.9(5) . . . .
O1 P1 O3 W5 177.9(11) . . . .
O4 P1 O3 W5 -59.2(15) . . . .
O2 P1 O3 W5 61.1(14) . . . .
O1 P1 O3 W6 -60.9(13) . . . .
O4 P1 O3 W6 62.0(11) . . . .
O2 P1 O3 W6 -177.7(8) . . . .
O30 W5 O3 P1 -180(100) . . . .
O9 W5 O3 P1 133.3(14) . . . .
O15 W5 O3 P1 -133.7(14) . . . .
O24 W5 O3 P1 43.0(13) . . . .
O8 W5 O3 P1 -44.2(13) . . . .
O30 W5 O3 W6 46(7) . . . .
O9 W5 O3 W6 -1.2(6) . . . .
O15 W5 O3 W6 91.8(6) . . . .
O24 W5 O3 W6 -91.5(6) . . . .
O8 W5 O3 W6 -178.7(6) . . . .
O31 W6 O3 P1 163(3) . . . .
O25 W6 O3 P1 -47.9(10) . . . .
O10 W6 O3 P1 44.2(11) . . . .
O9 W6 O3 P1 -137.9(12) . . . .
O16 W6 O3 P1 135.1(11) . . . .
O31 W6 O3 W5 -58(3) . . . .
O25 W6 O3 W5 91.2(6) . . . .
O10 W6 O3 W5 -176.8(6) . . . .
O9 W6 O3 W5 1.2(6) . . . .
O16 W6 O3 W5 -85.8(6) . . . .
O3 P1 O4 Co2 -124.7(9) . . . .
O1 P1 O4 Co2 -2.8(12) . . . .
O2 P1 O4 Co2 117.2(9) . . . .
O3 P1 O4 Co1 118.9(10) . . . .
O1 P1 O4 Co1 -119.2(10) . . . .
O2 P1 O4 Co1 0.9(12) . . . .
O3 P1 O4 Co2 -1.7(13) . . . 2_666
O1 P1 O4 Co2 120.2(10) . . . 2_666
O2 P1 O4 Co2 -119.8(10) . . . 2_666
O21 Co2 O4 P1 -44.2(10) . . . .
O25 Co2 O4 P1 -136.4(10) 2_666 . . .
O24 Co2 O4 P1 106(3) 2_666 . . .
O20 Co2 O4 P1 53.5(10) . . . .
O4 Co2 O4 P1 135.6(11) 2_666 . . .
O21 Co2 O4 Co1 86.9(6) . . . .
O25 Co2 O4 Co1 -5.3(6) 2_666 . . .
O24 Co2 O4 Co1 -123(3) 2_666 . . .
O20 Co2 O4 Co1 -175.4(6) . . . .
O4 Co2 O4 Co1 -93.3(6) 2_666 . . .
O21 Co2 O4 Co2 -179.8(6) . . . 2_666
O25 Co2 O4 Co2 88.0(6) 2_666 . . 2_666
O24 Co2 O4 Co2 -30(3) 2_666 . . 2_666
O20 Co2 O4 Co2 -82.1(6) . . . 2_666
O4 Co2 O4 Co2 0.0 2_666 . . 2_666
O22 Co1 O4 P1 44.5(10) . . . .
O23 Co1 O4 P1 -49.4(10) . . . .
O20 Co1 O4 P1 -138.1(11) 2_666 . . .
O35 Co1 O4 P1 -4(13) . . . .
O25 Co1 O4 P1 135.6(10) 2_666 . . .
O22 Co1 O4 Co2 -86.0(6) . . . .
O23 Co1 O4 Co2 -179.8(6) . . . .
O20 Co1 O4 Co2 91.4(7) 2_666 . . .
O35 Co1 O4 Co2 -135(13) . . . .
O25 Co1 O4 Co2 5.2(6) 2_666 . . .
O22 Co1 O4 Co2 178.8(7) . . . 2_666
O23 Co1 O4 Co2 84.9(6) . . . 2_666
O20 Co1 O4 Co2 -3.8(6) 2_666 . . 2_666
O35 Co1 O4 Co2 130(13) . . . 2_666
O25 Co1 O4 Co2 -90.1(6) 2_666 . . 2_666
O26 W1 O5 W2 -178.2(10) . . . .
O20 W1 O5 W2 76.9(11) . . . .
O10 W1 O5 W2 -17(2) . . . .
O11 W1 O5 W2 -79.9(10) . . . .
O1 W1 O5 W2 -6.9(9) . . . .
O27 W2 O5 W1 176.5(10) . . . .
O21 W2 O5 W1 -78.3(11) . . . .
O6 W2 O5 W1 20(2) . . . .
O12 W2 O5 W1 80.4(10) . . . .
O1 W2 O5 W1 7.0(9) . . . .
O22 W3 O6 W2 -18.9(16) . . . .
O28 W3 O6 W2 -125.7(16) . . . .
O7 W3 O6 W2 81(2) . . . .
O13 W3 O6 W2 138.3(16) . . . .
O2 W3 O6 W2 65.3(16) . . . .
O27 W2 O6 W3 126.1(16) . . . .
O21 W2 O6 W3 19.0(16) . . . .
O5 W2 O6 W3 -77(2) . . . .
O12 W2 O6 W3 -137.3(16) . . . .
O1 W2 O6 W3 -65.1(15) . . . .
O29 W4 O7 W3 -179.0(11) . . . .
O23 W4 O7 W3 -76.5(11) . . . .
O8 W4 O7 W3 16(3) . . . .
O14 W4 O7 W3 79.7(11) . . . .
O2 W4 O7 W3 6.5(9) . . . .
O22 W3 O7 W4 78.2(11) . . . .
O28 W3 O7 W4 -176.6(11) . . . .
O6 W3 O7 W4 -23(2) . . . .
O13 W3 O7 W4 -80.5(11) . . . .
O2 W3 O7 W4 -6.6(9) . . . .
O29 W4 O8 W5 138.1(16) . . . .
O23 W4 O8 W5 35.4(16) . . . .
O7 W4 O8 W5 -57(3) . . . .
O14 W4 O8 W5 -119.9(16) . . . .
O2 W4 O8 W5 -47.8(16) . . . .
O30 W5 O8 W4 -138.2(16) . . . .
O9 W5 O8 W4 40(3) . . . .
O15 W5 O8 W4 122.3(16) . . . .
O24 W5 O8 W4 -34.5(16) . . . .
O3 W5 O8 W4 46.4(16) . . . .
O30 W5 O9 W6 -173.2(11) . . . .
O15 W5 O9 W6 -73.6(11) . . . .
O24 W5 O9 W6 82.8(11) . . . .
O8 W5 O9 W6 8(3) . . . .
O3 W5 O9 W6 1.9(10) . . . .
O31 W6 O9 W5 167.7(11) . . . .
O25 W6 O9 W5 -86.8(11) . . . .
O10 W6 O9 W5 3(2) . . . .
O16 W6 O9 W5 73.4(11) . . . .
O3 W6 O9 W5 -1.9(10) . . . .
O31 W6 O10 W1 129(2) . . . .
O25 W6 O10 W1 23(2) . . . .
O9 W6 O10 W1 -66(3) . . . .
O16 W6 O10 W1 -136(2) . . . .
O3 W6 O10 W1 -62(2) . . . .
O26 W1 O10 W6 -127(2) . . . .
O20 W1 O10 W6 -23(2) . . . .
O5 W1 O10 W6 72(3) . . . .
O11 W1 O10 W6 135(2) . . . .
O1 W1 O10 W6 62(2) . . . .
O32 W7 O11 W1 -166.1(9) . . . .
O12 W7 O11 W1 -62.8(10) . . . .
O17 W7 O11 W1 27(2) . . . .
O19 W7 O11 W1 92.9(10) . . . .
O1 W7 O11 W1 8.3(8) . . . .
O26 W1 O11 W7 166.3(9) . . . .
O20 W1 O11 W7 -19(2) . . . .
O5 W1 O11 W7 66.0(10) . . . .
O10 W1 O11 W7 -92.1(10) . . . .
O1 W1 O11 W7 -8.5(8) . . . .
O32 W7 O12 W2 168.8(10) . . . .
O11 W7 O12 W2 66.1(10) . . . .
O17 W7 O12 W2 -88.7(10) . . . .
O19 W7 O12 W2 -19(2) . . . .
O1 W7 O12 W2 -4.6(9) . . . .
O27 W2 O12 W7 -169.7(11) . . . .
O21 W2 O12 W7 -4(2) . . . .
O6 W2 O12 W7 88.1(10) . . . .
O5 W2 O12 W7 -69.4(10) . . . .
O1 W2 O12 W7 4.8(9) . . . .
O33 W8 O13 W3 -167.9(10) . . . .
O14 W8 O13 W3 -65.1(11) . . . .
O17 W8 O13 W3 89.7(11) . . . .
O18 W8 O13 W3 16(2) . . . .
O2 W8 O13 W3 5.3(8) . . . .
O22 W3 O13 W8 -1(2) . . . .
O28 W3 O13 W8 167.7(11) . . . .
O6 W3 O13 W8 -89.2(10) . . . .
O7 W3 O13 W8 69.2(10) . . . .
O2 W3 O13 W8 -5.5(9) . . . .
O33 W8 O14 W4 167.6(10) . . . .
O13 W8 O14 W4 65.4(11) . . . .
O17 W8 O14 W4 -20(2) . . . .
O18 W8 O14 W4 -91.7(10) . . . .
O2 W8 O14 W4 -4.9(8) . . . .
O29 W4 O14 W8 -168.6(10) . . . .
O23 W4 O14 W8 6(2) . . . .
O8 W4 O14 W8 93.0(10) . . . .
O7 W4 O14 W8 -68.4(10) . . . .
O2 W4 O14 W8 5.1(8) . . . .
O30 W5 O15 W9 169.3(10) . . . .
O9 W5 O15 W9 66.4(10) . . . .
O24 W5 O15 W9 -14(2) . . . .
O8 W5 O15 W9 -90.4(10) . . . .
O3 W5 O15 W9 -6.0(9) . . . .
O34 W9 O15 W5 -167.2(10) . . . .
O19 W9 O15 W5 15(2) . . . .
O18 W9 O15 W5 90.8(10) . . . .
O16 W9 O15 W5 -66.8(10) . . . .
O34 W9 O16 W6 174.2(10) . . . .
O19 W9 O16 W6 -82.6(10) . . . .
O18 W9 O16 W6 -1(2) . . . .
O15 W9 O16 W6 74.6(10) . . . .
O31 W6 O16 W9 -175.8(10) . . . .
O25 W6 O16 W9 -9(2) . . . .
O10 W6 O16 W9 82.2(10) . . . .
O9 W6 O16 W9 -74.3(10) . . . .
O3 W6 O16 W9 -1.3(8) . . . .
O33 W8 O17 W7 134(2) . . . .
O14 W8 O17 W7 -38(3) . . . .
O13 W8 O17 W7 -124(2) . . . .
O18 W8 O17 W7 34(2) . . . .
O2 W8 O17 W7 -52(2) . . . .
O32 W7 O17 W8 -133(2) . . . .
O12 W7 O17 W8 124(2) . . . .
O11 W7 O17 W8 34(3) . . . .
O19 W7 O17 W8 -33(2) . . . .
O1 W7 O17 W8 52(2) . . . .
O33 W8 O18 W9 -133.6(17) . . . .
O14 W8 O18 W9 124.4(17) . . . .
O13 W8 O18 W9 42(3) . . . .
O17 W8 O18 W9 -31.7(17) . . . .
O2 W8 O18 W9 52.7(16) . . . .
O34 W9 O18 W8 133.8(17) . . . .
O19 W9 O18 W8 31.3(17) . . . .
O16 W9 O18 W8 -51(3) . . . .
O15 W9 O18 W8 -126.3(17) . . . .
O34 W9 O19 W7 -133(2) . . . .
O18 W9 O19 W7 -31(2) . . . .
O16 W9 O19 W7 126(2) . . . .
O15 W9 O19 W7 45(3) . . . .
O32 W7 O19 W9 132(2) . . . .
O12 W7 O19 W9 -40(3) . . . .
O11 W7 O19 W9 -127(2) . . . .
O17 W7 O19 W9 30(2) . . . .
O1 W7 O19 W9 -54(2) . . . .
O26 W1 O20 Co1 60.7(11) . . . 2_666
O5 W1 O20 Co1 162.6(10) . . . 2_666
O10 W1 O20 Co1 -42.0(10) . . . 2_666
O11 W1 O20 Co1 -114.2(15) . . . 2_666
O1 W1 O20 Co1 -124.0(10) . . . 2_666
O26 W1 O20 Co2 -139.8(11) . . . .
O5 W1 O20 Co2 -37.8(12) . . . .
O10 W1 O20 Co2 117.5(11) . . . .
O11 W1 O20 Co2 45(2) . . . .
O1 W1 O20 Co2 35.6(10) . . . .
O21 Co2 O20 W1 18.7(12) . . . .
O25 Co2 O20 W1 -123(3) 2_666 . . .
O24 Co2 O20 W1 114.4(11) 2_666 . . .
O4 Co2 O20 W1 -73.5(11) . . . .
O4 Co2 O20 W1 -158.7(12) 2_666 . . .
O21 Co2 O20 Co1 -178.4(7) . . . 2_666
O25 Co2 O20 Co1 40(3) 2_666 . . 2_666
O24 Co2 O20 Co1 -82.7(7) 2_666 . . 2_666
O4 Co2 O20 Co1 89.3(7) . . . 2_666
O4 Co2 O20 Co1 4.2(7) 2_666 . . 2_666
O27 W2 O21 Co2 147.7(13) . . . .
O6 W2 O21 Co2 -107.6(13) . . . .
O5 W2 O21 Co2 46.6(13) . . . .
O12 W2 O21 Co2 -17(3) . . . .
O1 W2 O21 Co2 -25.9(13) . . . .
O25 Co2 O21 W2 145.3(13) 2_666 . . .
O24 Co2 O21 W2 -113.8(13) 2_666 . . .
O20 Co2 O21 W2 -26.7(14) . . . .
O4 Co2 O21 W2 61.1(13) . . . .
O4 Co2 O21 W2 56(13) 2_666 . . .
O28 W3 O22 Co1 -144.0(12) . . . .
O6 W3 O22 Co1 110.4(12) . . . .
O7 W3 O22 Co1 -44.3(12) . . . .
O13 W3 O22 Co1 25(3) . . . .
O2 W3 O22 Co1 28.8(12) . . . .
O23 Co1 O22 W3 23.9(13) . . . .
O20 Co1 O22 W3 -83(5) 2_666 . . .
O35 Co1 O22 W3 113.7(13) . . . .
O25 Co1 O22 W3 -146.9(12) 2_666 . . .
O4 Co1 O22 W3 -64.3(13) . . . .
O29 W4 O23 Co1 141.9(11) . . . .
O8 W4 O23 Co1 -118.7(11) . . . .
O7 W4 O23 Co1 40.4(11) . . . .
O14 W4 O23 Co1 -33(2) . . . .
O2 W4 O23 Co1 -31.9(11) . . . .
O22 Co1 O23 W4 -20.3(12) . . . .
O20 Co1 O23 W4 151.7(11) 2_666 . . .
O35 Co1 O23 W4 -108.9(12) . . . .
O25 Co1 O23 W4 98(4) 2_666 . . .
O4 Co1 O23 W4 69.2(11) . . . .
O30 W5 O24 Co2 -134.5(11) . . . 2_666
O9 W5 O24 Co2 -31.7(11) . . . 2_666
O15 W5 O24 Co2 49(2) . . . 2_666
O8 W5 O24 Co2 125.6(11) . . . 2_666
O3 W5 O24 Co2 41.0(10) . . . 2_666
O31 W6 O25 Co2 139.9(10) . . . 2_666
O10 W6 O25 Co2 -117.1(11) . . . 2_666
O9 W6 O25 Co2 37.9(10) . . . 2_666
O16 W6 O25 Co2 -26(2) . . . 2_666
O3 W6 O25 Co2 -33.8(10) . . . 2_666
O31 W6 O25 Co1 -62.3(10) . . . 2_666
O10 W6 O25 Co1 40.7(9) . . . 2_666
O9 W6 O25 Co1 -164.3(9) . . . 2_666
O16 W6 O25 Co1 131.7(14) . . . 2_666
O3 W6 O25 Co1 124.0(9) . . . 2_666
O22 Co1 O35 O38 8.2(10) . . . .
O23 Co1 O35 O38 102.0(10) . . . .
O20 Co1 O35 O38 -169.5(9) 2_666 . . .
O25 Co1 O35 O38 -82.7(10) 2_666 . . .
O4 Co1 O35 O38 57(13) . . . .
C2 N2 C1 N1 2(3) . . . .
Co3 N2 C1 N1 173.0(16) . . . .
C3 N1 C1 N2 -2(3) . . . .
C7 N1 C1 N2 -173(2) . . . .
C1 N2 C2 C3 -1(3) . . . .
Co3 N2 C2 C3 -171.3(19) . . . .
C7 N1 C3 C2 171(3) . . . .
C1 N1 C3 C2 2(4) . . . .
N2 C2 C3 N1 -1(4) . . . .
C6 N3 C4 N4 -12(3) . . . .
C10 N3 C4 N4 -178(3) . . . .
C5 N4 C4 N3 9(4) . . . .
C4 N4 C5 C6 -1(4) . . . .
N4 C5 C6 N3 -6(4) . . . .
C4 N3 C6 C5 12(4) . . . .
C10 N3 C6 C5 178(3) . . . .
C3 N1 C7 C8 -86(4) . . . .
C1 N1 C7 C8 82(3) . . . .
N1 C7 C8 C9 -170(3) . . . .
C7 C8 C9 C10 173(3) . . . .
C8 C9 C10 N3 174(3) . . . .
C4 N3 C10 C9 -139(3) . . . .
C6 N3 C10 C9 57(4) . . . .
C13 N5 C11 N6 0(4) . . . .
C17 N5 C11 N6 -178(3) . . . .
C12 N6 C11 N5 -1(4) . . . .
C11 N6 C12 C13 1(4) . . . .
N6 C12 C13 N5 -1(4) . . . .
C11 N5 C13 C12 0(4) . . . .
C17 N5 C13 C12 178(3) . . . .
C16 N7 C14 N8 -2(4) . . . .
C20 N7 C14 N8 180(3) . . . .
C15 N8 C14 N7 -1(4) . . . .
C14 N8 C15 C16 4(5) . . . .
N8 C15 C16 N7 -5(4) . . . .
C14 N7 C16 C15 5(4) . . . .
C20 N7 C16 C15 -177(3) . . . .
C11 N5 C17 C18 85(4) . . . .
C13 N5 C17 C18 -93(3) . . . .
N5 C17 C18 C19 70(3) . . . .
C17 C18 C19 C20 176(3) . . . .
C16 N7 C20 C19 -81(4) . . . .
C14 N7 C20 C19 97(4) . . . .
C18 C19 C20 N7 -66(3) . . . .
